data_7048484
loop_
_publ_author_name
'Casanovas, Berta'
'Speed, Saskia'
'El Fallah, Mohamed Salah'
'Vicente, Ramon'
'Font-Bard\'ia, Merc\`e'
'Zinna, Francesco'
'Di Bari, Lorenzo'

_publ_section_title
;
 Chiral dinuclear Ln(iii) complexes derived from S- and
 R-2-(6-methoxy-2-naphthyl)propionate. Optical and magnetic properties.
;
_journal_issue 6
_journal_name_full 'Dalton transactions (Cambridge, England : 2003)'
_journal_page_first 2059
_journal_page_last 2067
_journal_paper_doi 10.1039/c8dt04149k
_journal_volume 48
_journal_year 2019
_chemical_absolute_configuration rm
_chemical_formula_sum 'C117 H117 Eu2 N7 O22'
_chemical_formula_weight 2277.09
_space_group_crystal_system triclinic
_space_group_IT_number 1
_space_group_name_Hall 'P 1'
_space_group_name_H-M_alt 'P 1'
_symmetry_space_group_name_Hall 'P 1'
_symmetry_space_group_name_H-M 'P 1'
_atom_sites_solution_hydrogens mixed
_audit_creation_method SHELXL-2016/6
_audit_update_record
;
2018-11-15 deposited with the CCDC.
2019-01-10 downloaded from the CCDC.
;
_cell_angle_alpha 90.0380(10)
_cell_angle_beta 102.5340(10)
_cell_angle_gamma 95.6850(10)
_cell_formula_units_Z 1
_cell_length_a 12.8688(4)
_cell_length_b 13.2752(4)
_cell_length_c 15.8294(5)
_cell_measurement_reflns_used 9780
_cell_measurement_temperature 100(2)
_cell_measurement_theta_max 26.40
_cell_measurement_theta_min 2.35
_cell_volume 2626.11(14)
_computing_cell_refinement 'Bruker SAINT'
_computing_data_collection 'Bruker APEX2'
_computing_data_reduction 'Bruker SAINT'
_computing_molecular_graphics 'Bruker SHELXTL'
_computing_publication_material 'Bruker SHELXTL'
_computing_structure_refinement 'SHELXL-2014 (Sheldrick 2014)'
_computing_structure_solution 'SHELXS-97 (Sheldrick 2008)'
_diffrn_ambient_temperature 100(2)
_diffrn_measured_fraction_theta_full 0.997
_diffrn_measured_fraction_theta_max 0.997
_diffrn_measurement_device_type 'Bruker APEX-II CCD'
_diffrn_measurement_method '\f and \w scans'
_diffrn_radiation_type MoK\a
_diffrn_radiation_wavelength 0.71073
_diffrn_reflns_av_R_equivalents 0.0311
_diffrn_reflns_av_unetI/netI 0.0460
_diffrn_reflns_Laue_measured_fraction_full 0.997
_diffrn_reflns_Laue_measured_fraction_max 0.997
_diffrn_reflns_limit_h_max 16
_diffrn_reflns_limit_h_min -16
_diffrn_reflns_limit_k_max 16
_diffrn_reflns_limit_k_min -16
_diffrn_reflns_limit_l_max 19
_diffrn_reflns_limit_l_min -19
_diffrn_reflns_number 56397
_diffrn_reflns_point_group_measured_fraction_full 0.989
_diffrn_reflns_point_group_measured_fraction_max 0.988
_diffrn_reflns_theta_full 25.242
_diffrn_reflns_theta_max 26.431
_diffrn_reflns_theta_min 2.309
_exptl_absorpt_coefficient_mu 1.259
_exptl_absorpt_correction_T_max 0.7454
_exptl_absorpt_correction_T_min 0.6614
_exptl_absorpt_correction_type multi-scan
_exptl_absorpt_process_details sadabs
_exptl_crystal_colour colorless
_exptl_crystal_density_diffrn 1.440
_exptl_crystal_description needles
_exptl_crystal_F_000 1170
_exptl_crystal_preparation 'Magnetic properties,Luminescent,Chiral'
_exptl_crystal_recrystallization_method 'Re-crystallisation from solvent: DMF, MeOH'
_exptl_crystal_size_max 0.366
_exptl_crystal_size_mid 0.087
_exptl_crystal_size_min 0.080
_refine_diff_density_max 1.079
_refine_diff_density_min -0.622
_refine_diff_density_rms 0.077
_refine_ls_abs_structure_details
;
 Flack x determined using 8831 quotients [(I+)-(I-)]/[(I+)+(I-)]
 (Parsons, Flack and Wagner, Acta Cryst. B69 (2013) 249-259).
;
_refine_ls_abs_structure_Flack -0.015(4)
_refine_ls_extinction_method none
_refine_ls_goodness_of_fit_ref 1.044
_refine_ls_hydrogen_treatment mixed
_refine_ls_matrix_type full
_refine_ls_number_parameters 1111
_refine_ls_number_reflns 21343
_refine_ls_number_restraints 19
_refine_ls_restrained_S_all 1.046
_refine_ls_R_factor_all 0.0379
_refine_ls_R_factor_gt 0.0306
_refine_ls_shift/su_max 0.000
_refine_ls_shift/su_mean 0.000
_refine_ls_structure_factor_coef Fsqd
_refine_ls_weighting_details 'w=1/[\s^2^(Fo^2^)+(0.0305P)^2^+1.5656P] where P=(Fo^2^+2Fc^2^)/3'
_refine_ls_weighting_scheme calc
_refine_ls_wR_factor_gt 0.0685
_refine_ls_wR_factor_ref 0.0725
_reflns_Friedel_coverage 0.983
_reflns_Friedel_fraction_full 0.981
_reflns_Friedel_fraction_max 0.979
_reflns_number_gt 19246
_reflns_number_total 21343
_reflns_threshold_expression 'I > 2\s(I)'
_cod_data_source_file c8dt04149k2.cif
_cod_data_source_block S-1_Eu
_cod_depositor_comments 'Adding full bibliography for 7048484--7048489.cif.'
_cod_database_code 7048484
_shelx_shelxl_version_number 2016/6
_shelx_space_group_comment
;
The symmetry employed for this shelxl refinement is uniquely defined
by the following loop, which should always be used as a source of
symmetry information in preference to the above space-group names.
They are only intended as comments.
;

loop_
_space_group_symop_operation_xyz
'x, y, z'

loop_
_atom_site_label
_atom_site_type_symbol
_atom_site_fract_x
_atom_site_fract_y
_atom_site_fract_z
_atom_site_U_iso_or_equiv
_atom_site_adp_type
_atom_site_occupancy
_atom_site_site_symmetry_order
_atom_site_calc_flag
_atom_site_refinement_flags_posn
_atom_site_refinement_flags_adp
_atom_site_refinement_flags_occupancy
_atom_site_disorder_assembly
_atom_site_disorder_group
Eu1 Eu 0.77446(3) 0.56966(3) 0.46412(2) 0.01819(9) Uani 1 1 d . . . . .
N1 N 0.9350(5) 0.6862(5) 0.5597(4) 0.0197(14) Uani 1 1 d . . . . .
Eu2 Eu 0.52312(3) 0.41914(3) 0.52761(2) 0.02080(10) Uani 1 1 d . . . . .
N2 N 0.9589(5) 0.5664(5) 0.4260(4) 0.0200(14) Uani 1 1 d . . . . .
O1 O 0.6981(4) 0.6686(5) 0.5540(4) 0.0224(14) Uani 1 1 d . . . . .
O2 O 0.5449(4) 0.5892(5) 0.5800(4) 0.0237(14) Uani 1 1 d . . . . .
O3 O 0.7108(4) 0.4551(5) 0.5735(4) 0.0243(14) Uani 1 1 d . . . . .
O4 O 0.8841(4) 0.4744(5) 0.5815(4) 0.0229(13) Uani 1 1 d . . . . .
O5 O 0.7472(5) 0.4000(5) 0.4073(4) 0.0265(14) Uani 1 1 d . . . . .
O6 O 0.5993(5) 0.3177(5) 0.4364(4) 0.0268(15) Uani 1 1 d . . . . .
O7 O 0.5867(4) 0.5344(4) 0.4140(4) 0.0201(13) Uani 1 1 d . . . . .
O8 O 0.4147(4) 0.5091(4) 0.4075(4) 0.0247(14) Uani 1 1 d . . . . .
O9 O 0.7755(5) 0.7317(5) 0.3916(4) 0.0361(15) Uani 1 1 d . . . . .
O10 O 0.7570(5) 0.5984(5) 0.3051(4) 0.0320(14) Uani 1 1 d . . . . .
O11 O 0.5198(5) 0.2636(5) 0.6171(4) 0.0374(15) Uani 1 1 d . U . . .
O12 O 0.5587(5) 0.4105(6) 0.6861(4) 0.0381(15) Uani 1 1 d . U . . .
O13 O 1.0687(4) 0.6881(5) 1.0811(3) 0.0529(14) Uani 1 1 d . . . . .
O14 O 1.4034(4) 0.3908(4) 0.9746(3) 0.0488(13) Uani 1 1 d . . . . .
O15 O 0.1559(5) 0.0178(5) 0.0331(4) 0.0734(19) Uani 1 1 d . . . . .
O16 O 0.1804(3) 1.0388(4) 0.4988(3) 0.0396(11) Uani 1 1 d . . . . .
O17 O 0.2840(5) 0.7138(6) -0.1334(4) 0.0677(19) Uani 1 1 d . . . . .
O18 O 1.0296(6) 0.3433(6) 1.1474(4) 0.079(2) Uani 1 1 d . . . . .
N3 N 0.3536(6) 0.3049(5) 0.4469(5) 0.0232(15) Uani 1 1 d . . . . .
N4 N 0.3470(5) 0.4303(6) 0.5814(5) 0.0245(15) Uani 1 1 d . . . . .
C1 C 0.6193(6) 0.6608(7) 0.5914(5) 0.021(2) Uani 1 1 d . . . . .
C2 C 0.6211(6) 0.7430(6) 0.6588(5) 0.0279(19) Uani 1 1 d . . . . .
H2 H 0.653140 0.807697 0.638448 0.034 Uiso 1 1 calc R U . . .
C3 C 0.5075(4) 0.7592(5) 0.6683(4) 0.0364(16) Uani 1 1 d . . . . .
H3A H 0.465701 0.779557 0.612689 0.055 Uiso 1 1 calc R U . . .
H3B H 0.511370 0.812291 0.712176 0.055 Uiso 1 1 calc R U . . .
H3C H 0.472979 0.695940 0.685953 0.055 Uiso 1 1 calc R U . . .
C4 C 0.6940(5) 0.7169(6) 0.7427(4) 0.0365(18) Uani 1 1 d . . . . .
C5 C 0.7695(5) 0.7877(6) 0.7888(4) 0.0385(16) Uani 1 1 d . . . . .
H5 H 0.773347 0.855152 0.768914 0.046 Uiso 1 1 calc R U . . .
C6 C 0.8444(5) 0.7631(6) 0.8674(5) 0.0400(19) Uani 1 1 d . . . . .
C7 C 0.8344(5) 0.6616(6) 0.8964(4) 0.0357(16) Uani 1 1 d . . . . .
C8 C 0.7530(5) 0.5901(5) 0.8498(4) 0.0366(15) Uani 1 1 d . . . . .
H8 H 0.745606 0.522892 0.869923 0.044 Uiso 1 1 calc R U . . .
C9 C 0.6851(5) 0.6168(6) 0.7761(4) 0.0369(16) Uani 1 1 d . . . . .
H9 H 0.630622 0.567838 0.746233 0.044 Uiso 1 1 calc R U . . .
C10 C 0.9228(6) 0.8339(6) 0.9129(5) 0.0462(18) Uani 1 1 d . . . . .
H10 H 0.927257 0.902270 0.895141 0.055 Uiso 1 1 calc R U . . .
C11 C 0.9943(6) 0.8044(7) 0.9842(5) 0.052(2) Uani 1 1 d . . . . .
H11 H 1.048403 0.852861 1.015242 0.063 Uiso 1 1 calc R U . . .
C12 C 0.9886(5) 0.7056(7) 1.0114(4) 0.0449(18) Uani 1 1 d . . . . .
C13 C 0.9097(5) 0.6335(7) 0.9720(5) 0.0426(18) Uani 1 1 d . . . . .
H13 H 0.904659 0.566896 0.993671 0.051 Uiso 1 1 calc R U . . .
C14 C 1.0718(7) 0.5841(8) 1.1100(6) 0.061(3) Uani 1 1 d . . . . .
H14A H 1.075470 0.539640 1.061525 0.091 Uiso 1 1 calc R U . . .
H14B H 1.007045 0.562926 1.131168 0.091 Uiso 1 1 calc R U . . .
H14C H 1.134953 0.579769 1.156794 0.091 Uiso 1 1 calc R U . . .
C15 C 0.8057(7) 0.4345(7) 0.6071(6) 0.023(2) Uani 1 1 d . . . . .
C16 C 0.8195(7) 0.3554(7) 0.6772(6) 0.031(2) Uani 1 1 d . . . . .
H16 H 0.763056 0.361021 0.711084 0.037 Uiso 1 1 calc R U . . .
C17 C 0.7974(6) 0.2520(5) 0.6312(5) 0.0347(15) Uani 1 1 d . . . . .
H17A H 0.726855 0.246834 0.591758 0.052 Uiso 1 1 calc R U . . .
H17B H 0.798910 0.198664 0.674084 0.052 Uiso 1 1 calc R U . . .
H17C H 0.852342 0.244017 0.598072 0.052 Uiso 1 1 calc R U . . .
C18 C 0.9277(5) 0.3738(5) 0.7396(4) 0.0289(14) Uani 1 1 d . . . . .
C19 C 1.0030(5) 0.3069(5) 0.7502(4) 0.0298(13) Uani 1 1 d . . . . .
H19 H 0.987710 0.244619 0.718241 0.036 Uiso 1 1 calc R U . . .
C20 C 1.1035(5) 0.3282(5) 0.8080(4) 0.0299(13) Uani 1 1 d . . . . .
C21 C 1.1265(5) 0.4193(5) 0.8557(4) 0.0328(14) Uani 1 1 d . . . . .
C24 C 1.1852(6) 0.2620(6) 0.8167(5) 0.0467(18) Uani 1 1 d . . . . .
H24 H 1.172862 0.200642 0.783474 0.056 Uiso 1 1 calc R U . . .
C23 C 0.9523(6) 0.4649(6) 0.7866(5) 0.0408(17) Uani 1 1 d . . . . .
H23 H 0.901085 0.512791 0.778859 0.049 Uiso 1 1 calc R U . . .
C22 C 1.0470(6) 0.4870(6) 0.8430(4) 0.0440(18) Uani 1 1 d . . . . .
H22 H 1.060344 0.549498 0.874668 0.053 Uiso 1 1 calc R U . . .
C25 C 1.2818(6) 0.2860(6) 0.8729(5) 0.0461(18) Uani 1 1 d . . . . .
H25 H 1.335309 0.240413 0.878819 0.055 Uiso 1 1 calc R U . . .
C26 C 1.3028(5) 0.3761(6) 0.9212(4) 0.0380(16) Uani 1 1 d . . . . .
C28 C 1.4209(8) 0.4718(7) 1.0363(7) 0.081(3) Uani 1 1 d . . . . .
H28A H 1.423257 0.536413 1.006598 0.121 Uiso 1 1 calc R U . . .
H28B H 1.488973 0.467424 1.077656 0.121 Uiso 1 1 calc R U . . .
H28C H 1.362466 0.467349 1.067295 0.121 Uiso 1 1 calc R U . . .
C27 C 1.2271(6) 0.4433(7) 0.9138(5) 0.0395(18) Uani 1 1 d . . . . .
H27 H 1.241580 0.504836 0.946846 0.047 Uiso 1 1 calc R U . . .
C29 C 0.6787(7) 0.3249(7) 0.4025(6) 0.026(2) Uani 1 1 d . . . . .
C30 C 0.6970(7) 0.2306(7) 0.3506(6) 0.032(2) Uani 1 1 d . . . . .
H30 H 0.757034 0.250830 0.321228 0.038 Uiso 1 1 calc R U . . .
C31 C 0.7316(6) 0.1478(5) 0.4134(5) 0.0455(18) Uani 1 1 d . . . . .
H31A H 0.732839 0.085189 0.380954 0.068 Uiso 1 1 calc R U . . .
H31B H 0.680996 0.136298 0.451414 0.068 Uiso 1 1 calc R U . . .
H31C H 0.803276 0.168448 0.448330 0.068 Uiso 1 1 calc R U . . .
C32 C 0.5984(6) 0.1991(5) 0.2815(5) 0.0384(5) Uani 1 1 d . . . . .
C33 C 0.5323(6) 0.1134(5) 0.2826(5) 0.0384(5) Uani 1 1 d . . . . .
H33 H 0.549567 0.068322 0.329010 0.046 Uiso 1 1 calc R U . . .
C34 C 0.4394(6) 0.0883(5) 0.2185(4) 0.0384(5) Uani 1 1 d . . . . .
C35 C 0.4139(6) 0.1539(5) 0.1488(5) 0.0384(5) Uani 1 1 d . . . . .
C38 C 0.3682(6) 0.0002(5) 0.2207(5) 0.0384(5) Uani 1 1 d . . . . .
H38 H 0.384794 -0.045816 0.266521 0.046 Uiso 1 1 calc R U . . .
C37 C 0.5746(6) 0.2645(6) 0.2120(5) 0.0384(5) Uani 1 1 d . . . . .
H37 H 0.619494 0.325489 0.210657 0.046 Uiso 1 1 calc R U . . .
C36 C 0.4843(7) 0.2405(6) 0.1441(6) 0.0384(5) Uani 1 1 d . . . . .
H36 H 0.471293 0.282763 0.095366 0.046 Uiso 1 1 calc R U . . .
C39 C 0.2767(6) -0.0202(5) 0.1590(4) 0.0384(5) Uani 1 1 d . . . . .
H39 H 0.229999 -0.079296 0.162593 0.046 Uiso 1 1 calc R U . . .
C40 C 0.2511(6) 0.0456(5) 0.0902(4) 0.0384(5) Uani 1 1 d . . . . .
C43 C 0.4920(6) 0.5531(7) 0.3798(6) 0.0185(19) Uani 1 1 d . . . . .
C42 C 0.1366(8) 0.0698(8) -0.0460(7) 0.091(4) Uani 1 1 d . . . . .
H11A H 0.193293 0.060112 -0.076923 0.136 Uiso 1 1 calc R U . . .
H11B H 0.135979 0.142151 -0.034239 0.136 Uiso 1 1 calc R U . . .
H11C H 0.067265 0.042950 -0.081747 0.136 Uiso 1 1 calc R U . . .
C41 C 0.3178(6) 0.1322(5) 0.0837(5) 0.0384(5) Uani 1 1 d . . . . .
H41 H 0.300265 0.176516 0.036815 0.046 Uiso 1 1 calc R U . . .
C44 C 0.4729(7) 0.6275(7) 0.3077(5) 0.026(2) Uani 1 1 d . . . . .
H44 H 0.542743 0.648664 0.291756 0.031 Uiso 1 1 calc R U . . .
C45 C 0.3968(6) 0.5740(7) 0.2287(5) 0.0403(17) Uani 1 1 d . . . . .
H45A H 0.384205 0.621358 0.180981 0.061 Uiso 1 1 calc R U . . .
H45B H 0.328590 0.550546 0.243786 0.061 Uiso 1 1 calc R U . . .
H45C H 0.428926 0.515803 0.210871 0.061 Uiso 1 1 calc R U . . .
C46 C 0.4338(5) 0.7191(5) 0.3417(4) 0.0270(13) Uani 1 1 d . . . . .
C47 C 0.3302(4) 0.7427(4) 0.3191(4) 0.0261(12) Uani 1 1 d . . . . .
H47 H 0.281201 0.704610 0.274056 0.031 Uiso 1 1 calc R U . . .
C48 C 0.2946(4) 0.8224(4) 0.3612(4) 0.0252(12) Uani 1 1 d . . . . .
C49 C 0.3670(5) 0.8797(5) 0.4280(4) 0.0271(12) Uani 1 1 d . . . . .
C52 C 0.1872(5) 0.8459(5) 0.3404(4) 0.0321(14) Uani 1 1 d . . . . .
H52 H 0.137873 0.810699 0.293857 0.039 Uiso 1 1 calc R U . . .
C51 C 0.5075(5) 0.7809(5) 0.4058(4) 0.0294(14) Uani 1 1 d . . . . .
H51 H 0.580387 0.767777 0.419873 0.035 Uiso 1 1 calc R U . . .
C50 C 0.4758(5) 0.8582(5) 0.4471(4) 0.0289(13) Uani 1 1 d . . . . .
H50 H 0.526889 0.898340 0.489367 0.035 Uiso 1 1 calc R U . . .
C53 C 0.1536(5) 0.9187(5) 0.3863(4) 0.0353(15) Uani 1 1 d . . . . .
H53 H 0.081373 0.933792 0.371382 0.042 Uiso 1 1 calc R U . . .
C54 C 0.2256(5) 0.9713(5) 0.4556(4) 0.0327(14) Uani 1 1 d . . . . .
C56 C 0.2488(5) 1.0897(5) 0.5724(5) 0.0413(16) Uani 1 1 d . . . . .
H56A H 0.311025 1.125634 0.555291 0.062 Uiso 1 1 calc R U . . .
H56B H 0.272926 1.040139 0.616394 0.062 Uiso 1 1 calc R U . . .
H56C H 0.209699 1.138341 0.596304 0.062 Uiso 1 1 calc R U . . .
C55 C 0.3308(5) 0.9545(5) 0.4757(4) 0.0303(13) Uani 1 1 d . . . . .
H55 H 0.379312 0.992428 0.521081 0.036 Uiso 1 1 calc R U . . .
C57 C 0.7738(8) 0.6921(8) 0.3181(6) 0.033(2) Uani 1 1 d . . . . .
C58 C 0.8004(6) 0.7604(7) 0.2464(5) 0.0433(18) Uani 1 1 d . . . . .
H58 H 0.824020 0.830072 0.271821 0.052 Uiso 1 1 calc R U . . .
C59 C 0.8928(5) 0.7231(7) 0.2129(5) 0.0484(19) Uani 1 1 d . . . . .
H59A H 0.871318 0.654949 0.187357 0.073 Uiso 1 1 calc R U . . .
H59B H 0.955033 0.721340 0.260977 0.073 Uiso 1 1 calc R U . . .
H59C H 0.911386 0.769144 0.168853 0.073 Uiso 1 1 calc R U . . .
C60 C 0.6974(6) 0.7654(7) 0.1779(5) 0.0526(7) Uani 1 1 d . . . . .
C61 C 0.6823(6) 0.7265(7) 0.0969(5) 0.0526(7) Uani 1 1 d . . . . .
H61 H 0.739478 0.698691 0.078990 0.063 Uiso 1 1 calc R U . . .
C62 C 0.5800(6) 0.7267(7) 0.0371(5) 0.0526(7) Uani 1 1 d . . . . .
C63 C 0.4959(6) 0.7682(7) 0.0643(5) 0.0526(7) Uani 1 1 d . . . . .
C66 C 0.5617(6) 0.6867(7) -0.0480(5) 0.0526(7) Uani 1 1 d . . . . .
H66 H 0.618737 0.660875 -0.067602 0.063 Uiso 1 1 calc R U . . .
C65 C 0.6143(6) 0.8119(7) 0.2024(5) 0.0526(7) Uani 1 1 d . . . . .
H65 H 0.626431 0.843691 0.258005 0.063 Uiso 1 1 calc R U . . .
C64 C 0.5176(6) 0.8119(7) 0.1478(5) 0.0526(7) Uani 1 1 d . . . . .
H64 H 0.462598 0.842425 0.166641 0.063 Uiso 1 1 calc R U . . .
C69 C 0.3938(6) 0.7676(7) 0.0067(5) 0.0526(7) Uani 1 1 d . . . . .
H69 H 0.337333 0.797295 0.024091 0.063 Uiso 1 1 calc R U . . .
C67 C 0.4634(6) 0.6844(7) -0.1028(5) 0.0526(7) Uani 1 1 d . . . . .
H67 H 0.452179 0.656617 -0.159770 0.063 Uiso 1 1 calc R U . . .
C68 C 0.3783(6) 0.7238(7) -0.0738(5) 0.0526(7) Uani 1 1 d . . . . .
C70 C 0.1934(7) 0.7490(9) -0.1082(6) 0.070(3) Uani 1 1 d . . . . .
H70A H 0.128898 0.730153 -0.153137 0.106 Uiso 1 1 calc R U . . .
H70B H 0.204281 0.822878 -0.100535 0.106 Uiso 1 1 calc R U . . .
H70C H 0.184878 0.718192 -0.053511 0.106 Uiso 1 1 calc R U . . .
C71 C 0.5312(8) 0.3197(9) 0.6851(7) 0.038(2) Uani 1 1 d . U . . .
C72 C 0.5080(8) 0.2742(8) 0.7704(6) 0.0607(7) Uani 1 1 d . . . . .
H72 H 0.464661 0.321745 0.793417 0.073 Uiso 1 1 calc R U . . .
C73 C 0.4433(7) 0.1759(7) 0.7558(5) 0.0607(7) Uani 1 1 d . . . . .
H73A H 0.374377 0.183947 0.716750 0.091 Uiso 1 1 calc R U . . .
H73B H 0.431091 0.150033 0.811153 0.091 Uiso 1 1 calc R U . . .
H73C H 0.481139 0.128016 0.729674 0.091 Uiso 1 1 calc R U . . .
C74 C 0.6129(7) 0.2719(8) 0.8381(6) 0.0607(7) Uani 1 1 d . . . . .
C75 C 0.6330(7) 0.3258(8) 0.9127(5) 0.0607(7) Uani 1 1 d . . . . .
H75 H 0.579764 0.364649 0.924978 0.073 Uiso 1 1 calc R U . . .
C79 C 0.6924(7) 0.2140(8) 0.8205(6) 0.0607(7) Uani 1 1 d . . . . .
H76 H 0.678371 0.173903 0.768754 0.073 Uiso 1 1 calc R U . . .
C78 C 0.7910(7) 0.2149(8) 0.8779(6) 0.0607(7) Uani 1 1 d . . . . .
H77 H 0.843442 0.175261 0.865135 0.073 Uiso 1 1 calc R U . . .
C77 C 0.8139(4) 0.2737(5) 0.9546(3) 0.0607(7) Uani 1 1 d G . . . .
C76 C 0.7339(3) 0.3261(5) 0.9748(3) 0.0607(7) Uani 1 1 d G . . . .
C80 C 0.7531(4) 0.3818(5) 1.0520(3) 0.0607(7) Uani 1 1 d G . . . .
H80 H 0.698421 0.417639 1.065896 0.073 Uiso 1 1 calc R U . . .
C81 C 0.8523(4) 0.3851(5) 1.1089(3) 0.0607(7) Uani 1 1 d G . . . .
H81 H 0.865371 0.423163 1.161702 0.073 Uiso 1 1 calc R U . . .
C82 C 0.9323(3) 0.3327(5) 1.0887(3) 0.0607(7) Uani 1 1 d G . . . .
C83 C 0.9131(4) 0.2770(5) 1.0115(3) 0.0607(7) Uani 1 1 d G . . . .
H83 H 0.967802 0.241215 0.997614 0.073 Uiso 1 1 calc R U . . .
C84 C 1.1185(10) 0.3018(10) 1.1290(8) 0.090(4) Uani 1 1 d . . . . .
H84A H 1.129482 0.324784 1.072498 0.135 Uiso 1 1 calc R U . . .
H84B H 1.105891 0.227721 1.127898 0.135 Uiso 1 1 calc R U . . .
H84C H 1.182184 0.323843 1.173798 0.135 Uiso 1 1 calc R U . . .
C96 C 0.9706(6) 0.5079(7) 0.3626(5) 0.0253(5) Uani 1 1 d . . . . .
H96 H 0.908673 0.470511 0.328879 0.030 Uiso 1 1 calc R U . . .
C85 C 0.9257(6) 0.7415(6) 0.6261(5) 0.0253(5) Uani 1 1 d . . . . .
H85 H 0.856462 0.742329 0.637819 0.030 Uiso 1 1 calc R U . . .
C95 C 1.0717(6) 0.4974(6) 0.3417(5) 0.0253(5) Uani 1 1 d . . . . .
H95 H 1.077056 0.453972 0.295394 0.030 Uiso 1 1 calc R U . . .
C86 C 1.0114(5) 0.7995(5) 0.6810(5) 0.0253(5) Uani 1 1 d . . . . .
H86 H 1.000266 0.838086 0.728215 0.030 Uiso 1 1 calc R U . . .
C94 C 1.1602(5) 0.5515(6) 0.3902(4) 0.0253(5) Uani 1 1 d . . . . .
H94 H 1.228513 0.545162 0.378292 0.030 Uiso 1 1 calc R U . . .
C87 C 1.1121(6) 0.7986(5) 0.6641(4) 0.0253(5) Uani 1 1 d . . . . .
H87 H 1.171782 0.837661 0.699227 0.030 Uiso 1 1 calc R U . . .
C93 C 1.1511(6) 0.6163(6) 0.4572(5) 0.0253(5) Uani 1 1 d . . . . .
C88 C 1.1254(6) 0.7401(6) 0.5951(5) 0.0253(5) Uani 1 1 d . . . . .
C89 C 1.0347(6) 0.6843(6) 0.5442(5) 0.0253(5) Uani 1 1 d . . . . .
C92 C 1.2405(5) 0.6746(6) 0.5114(5) 0.0253(5) Uani 1 1 d . . . . .
H92 H 1.310125 0.670877 0.501278 0.030 Uiso 1 1 calc R U . . .
C90 C 1.0483(6) 0.6206(6) 0.4746(5) 0.0253(5) Uani 1 1 d . . . . .
C8D C 0.4715(12) 0.0255(10) -0.0377(6) 0.100(4) Uani 1 1 d D . . . .
H8DA H 0.514324 0.091236 -0.033845 0.149 Uiso 1 1 calc R U . . .
H8DB H 0.500052 -0.014957 0.012224 0.149 Uiso 1 1 calc R U . . .
H8DC H 0.397059 0.035786 -0.037897 0.149 Uiso 1 1 calc R U . . .
C91 C 1.2283(5) 0.7340(5) 0.5759(4) 0.0253(5) Uani 1 1 d . . . . .
H91 H 1.289026 0.772980 0.609694 0.030 Uiso 1 1 calc R U . . .
C97 C 0.3552(5) 0.2430(6) 0.3812(5) 0.0300(17) Uani 1 1 d . . . . .
H97 H 0.422114 0.235176 0.367110 0.036 Uiso 1 1 calc R U . . .
C98 C 0.2623(6) 0.1883(5) 0.3315(5) 0.0377(18) Uani 1 1 d . . . . .
H98 H 0.266716 0.145863 0.284323 0.045 Uiso 1 1 calc R U . . .
C99 C 0.1661(5) 0.1975(5) 0.3524(5) 0.0354(17) Uani 1 1 d . . . . .
H99 H 0.102756 0.160640 0.320273 0.042 Uiso 1 1 calc R U . . .
C100 C 0.1614(5) 0.2608(5) 0.4205(4) 0.0258(15) Uani 1 1 d . . . . .
C9D C 0.5824(7) -0.0500(10) -0.1278(11) 0.111(5) Uani 1 1 d D . . . .
H9DA H 0.634783 0.007810 -0.105904 0.166 Uiso 1 1 calc R U . . .
H9DB H 0.580693 -0.062275 -0.189219 0.166 Uiso 1 1 calc R U . . .
H9DC H 0.602695 -0.110300 -0.095081 0.166 Uiso 1 1 calc R U . . .
C101 C 0.2568(5) 0.3146(5) 0.4660(4) 0.0191(14) Uani 1 1 d . . . . .
C102 C 0.2540(5) 0.3796(5) 0.5378(4) 0.0178(13) Uani 1 1 d . . . . .
C103 C 0.0618(4) 0.2725(5) 0.4467(4) 0.0241(13) Uani 1 1 d . . . . .
H103 H -0.002672 0.236073 0.416043 0.029 Uiso 1 1 calc R U . . .
C104 C 0.0595(4) 0.3340(5) 0.5137(4) 0.0246(14) Uani 1 1 d . . . . .
H104 H -0.006714 0.340930 0.529267 0.030 Uiso 1 1 calc R U . . .
C106 C 0.1576(5) 0.4539(4) 0.6327(4) 0.0217(13) Uani 1 1 d . . . . .
H106 H 0.092992 0.462962 0.650197 0.026 Uiso 1 1 calc R U . . .
C105 C 0.1557(5) 0.3895(5) 0.5620(4) 0.0223(14) Uani 1 1 d . . . . .
C107 C 0.2515(5) 0.5034(5) 0.6765(4) 0.0269(15) Uani 1 1 d . . . . .
H107 H 0.253581 0.545984 0.725233 0.032 Uiso 1 1 calc R U . . .
C108 C 0.3446(6) 0.4902(6) 0.6482(4) 0.0286(17) Uani 1 1 d . . . . .
H108 H 0.409893 0.525839 0.678142 0.034 Uiso 1 1 calc R U . . .
O1D O -0.2313(5) 0.9901(4) 0.6369(5) 0.0712(18) Uani 1 1 d D . . . .
N1D N -0.1087(5) 0.9819(4) 0.5552(4) 0.0454(15) Uani 1 1 d . . . . .
C1D C -0.2047(6) 0.9584(6) 0.5707(6) 0.052(2) Uani 1 1 d . . . . .
H1D H -0.255616 0.915801 0.530225 0.063 Uiso 1 1 calc R U . . .
O2D O 0.9220(5) 1.0750(7) 1.2872(4) 0.092(2) Uani 1 1 d D . . . .
N2D N 0.8428(7) 1.0385(6) 1.1450(5) 0.063(2) Uani 1 1 d D . . . .
C4D C 0.9270(11) 1.0408(16) 1.2141(6) 0.072(5) Uani 0.467(16) 1 d D . P A 1
H4D H 0.991348 1.015921 1.207007 0.087 Uiso 0.467(16) 1 calc R U P A 1
C5D C 0.7494(10) 1.0907(15) 1.1518(13) 0.072(5) Uani 0.467(16) 1 d D . P A 1
H5DA H 0.773454 1.156074 1.182034 0.109 Uiso 0.467(16) 1 calc R U P A 1
H5DB H 0.704964 1.049071 1.184219 0.109 Uiso 0.467(16) 1 calc R U P A 1
H5DC H 0.707396 1.101730 1.093660 0.109 Uiso 0.467(16) 1 calc R U P A 1
C6D C 0.8506(14) 0.9899(16) 1.0635(6) 0.072(5) Uani 0.467(16) 1 d D . P A 1
H6DA H 0.922183 0.967897 1.069247 0.109 Uiso 0.467(16) 1 calc R U P A 1
H6DB H 0.837735 1.038393 1.016583 0.109 Uiso 0.467(16) 1 calc R U P A 1
H6DC H 0.796911 0.931111 1.050176 0.109 Uiso 0.467(16) 1 calc R U P A 1
C4D' C 0.8440(19) 1.0748(16) 1.2275(13) 0.087(5) Uani 0.533(16) 1 d . . P A 2
H4D' H 0.781466 1.100495 1.237822 0.104 Uiso 0.533(16) 1 calc R U P A 2
C5D' C 0.947(2) 1.0103(19) 1.1393(15) 0.087(5) Uani 0.533(16) 1 d . . P A 2
H5DD H 0.955258 0.941563 1.160630 0.130 Uiso 0.533(16) 1 calc R U P A 2
H5DE H 1.003280 1.057752 1.174505 0.130 Uiso 0.533(16) 1 calc R U P A 2
H5DF H 0.954289 1.012521 1.078829 0.130 Uiso 0.533(16) 1 calc R U P A 2
C6D' C 0.750(2) 1.0304(19) 1.0858(14) 0.087(5) Uani 0.533(16) 1 d . . P A 2
H6DD H 0.736808 0.962121 1.059699 0.130 Uiso 0.533(16) 1 calc R U P A 2
H6DE H 0.754480 1.080255 1.040717 0.130 Uiso 0.533(16) 1 calc R U P A 2
H6DF H 0.691667 1.043029 1.113744 0.130 Uiso 0.533(16) 1 calc R U P A 2
C2D C -0.0277(7) 1.0492(6) 0.6104(7) 0.065(3) Uani 1 1 d . . . . .
H2DA H -0.020850 1.114767 0.582609 0.097 Uiso 1 1 calc R U . . .
H2DB H 0.040830 1.020026 0.620301 0.097 Uiso 1 1 calc R U . . .
H2DC H -0.047900 1.058713 0.665870 0.097 Uiso 1 1 calc R U . . .
O3D O 0.2981(6) -0.0333(5) -0.1781(5) 0.082(2) Uani 1 1 d . . . . .
N3D N 0.4759(7) -0.0281(7) -0.1179(7) 0.079(3) Uani 1 1 d D . . . .
C3D C -0.0800(6) 0.9444(6) 0.4794(6) 0.055(2) Uani 1 1 d . . . . .
H3DA H -0.136446 0.893480 0.449770 0.082 Uiso 1 1 calc R U . . .
H3DB H -0.012545 0.913636 0.496235 0.082 Uiso 1 1 calc R U . . .
H3DC H -0.071188 1.000454 0.440492 0.082 Uiso 1 1 calc R U . . .
C7D C 0.3893(10) -0.0494(9) -0.1815(10) 0.085(4) Uani 1 1 d . . . . .
H7D H 0.399237 -0.079361 -0.233345 0.128 Uiso 1 1 calc R U . . .
O1W O -0.4433(5) 1.0499(5) 0.6155(5) 0.0730(19) Uani 1 1 d D . . . .
H1W H -0.441(5) 1.1177(13) 0.620(4) 0.088 Uiso 1 1 d D U . . .
H2W H -0.375(2) 1.046(4) 0.614(5) 0.088 Uiso 1 1 d D U . . .

loop_
_atom_site_aniso_label
_atom_site_aniso_U_11
_atom_site_aniso_U_22
_atom_site_aniso_U_33
_atom_site_aniso_U_23
_atom_site_aniso_U_13
_atom_site_aniso_U_12
Eu1 0.00998(18) 0.0271(2) 0.01885(19) 0.00181(16) 0.00524(14) 0.00376(15)
N1 0.009(3) 0.026(3) 0.026(3) 0.005(2) 0.008(2) 0.005(2)
Eu2 0.01108(18) 0.0310(2) 0.0217(2) 0.00089(17) 0.00620(15) 0.00295(16)
N2 0.016(3) 0.028(3) 0.019(3) 0.006(2) 0.008(2) 0.006(2)
O1 0.011(3) 0.032(4) 0.025(3) -0.005(3) 0.004(2) 0.004(2)
O2 0.013(3) 0.035(4) 0.022(3) -0.008(3) 0.003(2) -0.003(3)
O3 0.013(3) 0.037(4) 0.024(3) 0.001(3) 0.004(2) 0.007(3)
O4 0.015(3) 0.034(3) 0.022(3) 0.007(3) 0.007(2) 0.005(3)
O5 0.015(3) 0.036(4) 0.032(3) 0.000(3) 0.012(2) 0.007(3)
O6 0.021(3) 0.030(4) 0.033(4) -0.002(3) 0.015(3) 0.001(3)
O7 0.013(3) 0.030(3) 0.019(3) 0.002(3) 0.005(2) 0.002(2)
O8 0.012(3) 0.029(3) 0.033(3) 0.003(3) 0.004(2) 0.002(3)
O9 0.025(3) 0.047(4) 0.038(3) 0.019(3) 0.009(2) 0.011(3)
O10 0.025(3) 0.055(4) 0.018(3) 0.006(2) 0.007(2) 0.007(3)
O11 0.035(3) 0.034(3) 0.044(4) 0.009(2) 0.011(3) 0.002(3)
O12 0.025(3) 0.059(3) 0.032(3) 0.005(3) 0.008(2) 0.004(3)
O13 0.028(3) 0.092(4) 0.035(3) -0.010(3) -0.002(2) 0.007(3)
O14 0.029(3) 0.070(4) 0.044(3) 0.014(3) -0.005(2) 0.014(2)
O15 0.059(4) 0.064(4) 0.080(5) 0.003(3) -0.012(3) -0.021(3)
O16 0.028(2) 0.043(3) 0.050(3) -0.002(2) 0.009(2) 0.0123(19)
O17 0.035(3) 0.127(6) 0.041(3) 0.034(4) 0.006(2) 0.018(4)
O18 0.060(4) 0.115(6) 0.050(4) 0.002(4) -0.014(3) 0.007(4)
N3 0.022(3) 0.023(3) 0.027(3) 0.002(2) 0.010(2) 0.003(2)
N4 0.017(3) 0.032(4) 0.027(3) 0.004(3) 0.010(2) 0.004(3)
C1 0.011(4) 0.042(6) 0.014(4) -0.004(4) 0.003(3) 0.010(4)
C2 0.013(3) 0.037(4) 0.034(4) -0.012(3) 0.007(3) -0.002(3)
C3 0.016(3) 0.059(4) 0.034(3) -0.021(3) 0.006(2) 0.004(3)
C4 0.017(3) 0.067(5) 0.025(3) -0.024(3) 0.006(2) 0.000(3)
C5 0.023(3) 0.059(5) 0.032(4) -0.017(3) 0.005(3) -0.004(3)
C6 0.023(4) 0.059(5) 0.035(4) -0.009(3) 0.003(3) -0.008(3)
C7 0.020(3) 0.058(4) 0.031(3) -0.017(3) 0.009(3) 0.004(3)
C8 0.030(3) 0.044(4) 0.035(4) -0.008(3) 0.006(3) 0.006(3)
C9 0.023(3) 0.055(4) 0.031(3) -0.014(3) 0.003(3) 0.002(3)
C10 0.029(4) 0.066(5) 0.040(4) -0.013(4) 0.007(3) -0.010(3)
C11 0.032(4) 0.085(6) 0.033(4) -0.019(4) 0.000(3) -0.011(4)
C12 0.027(3) 0.078(6) 0.029(4) -0.009(4) 0.004(3) 0.007(4)
C13 0.027(3) 0.073(5) 0.029(4) -0.012(4) 0.005(3) 0.011(3)
C14 0.042(5) 0.102(9) 0.035(5) 0.000(5) -0.003(4) 0.019(5)
C15 0.027(5) 0.028(5) 0.016(4) 0.005(4) 0.008(4) 0.005(4)
C16 0.016(4) 0.043(5) 0.034(5) 0.016(4) 0.007(4) 0.005(4)
C17 0.029(4) 0.032(4) 0.042(4) 0.014(3) 0.004(3) 0.001(3)
C18 0.018(3) 0.048(4) 0.023(3) 0.010(3) 0.010(2) 0.004(3)
C19 0.030(3) 0.025(3) 0.032(3) 0.008(2) 0.002(3) 0.003(3)
C20 0.026(3) 0.034(3) 0.031(3) 0.013(3) 0.006(2) 0.010(3)
C21 0.023(3) 0.054(4) 0.022(3) 0.008(3) 0.004(2) 0.012(3)
C24 0.041(4) 0.043(4) 0.051(4) 0.004(3) -0.005(3) 0.016(3)
C23 0.027(4) 0.057(5) 0.040(4) -0.005(3) 0.003(3) 0.022(3)
C22 0.038(4) 0.056(4) 0.037(4) -0.015(3) -0.002(3) 0.021(3)
C25 0.031(4) 0.056(5) 0.051(5) 0.016(4) 0.002(3) 0.022(3)
C26 0.025(3) 0.057(4) 0.030(3) 0.015(3) -0.001(3) 0.008(3)
C28 0.058(6) 0.070(6) 0.089(7) -0.011(5) -0.042(5) 0.014(5)
C27 0.033(4) 0.059(5) 0.024(4) 0.008(3) -0.002(3) 0.012(3)
C29 0.018(5) 0.027(5) 0.033(5) 0.001(4) 0.003(4) 0.002(4)
C30 0.024(4) 0.035(4) 0.039(5) -0.007(3) 0.010(3) 0.009(3)
C31 0.043(4) 0.044(4) 0.049(4) -0.010(3) 0.000(3) 0.021(3)
C32 0.0432(13) 0.0299(11) 0.0410(13) 0.0006(9) 0.0103(10) -0.0035(9)
C33 0.0432(13) 0.0299(11) 0.0410(13) 0.0006(9) 0.0103(10) -0.0035(9)
C34 0.0432(13) 0.0299(11) 0.0410(13) 0.0006(9) 0.0103(10) -0.0035(9)
C35 0.0432(13) 0.0299(11) 0.0410(13) 0.0006(9) 0.0103(10) -0.0035(9)
C38 0.0432(13) 0.0299(11) 0.0410(13) 0.0006(9) 0.0103(10) -0.0035(9)
C37 0.0432(13) 0.0299(11) 0.0410(13) 0.0006(9) 0.0103(10) -0.0035(9)
C36 0.0432(13) 0.0299(11) 0.0410(13) 0.0006(9) 0.0103(10) -0.0035(9)
C39 0.0432(13) 0.0299(11) 0.0410(13) 0.0006(9) 0.0103(10) -0.0035(9)
C40 0.0432(13) 0.0299(11) 0.0410(13) 0.0006(9) 0.0103(10) -0.0035(9)
C43 0.005(4) 0.027(5) 0.023(4) -0.007(4) 0.001(3) 0.003(3)
C42 0.072(7) 0.085(8) 0.083(7) 0.005(6) -0.044(6) -0.015(6)
C41 0.0432(13) 0.0299(11) 0.0410(13) 0.0006(9) 0.0103(10) -0.0035(9)
C44 0.020(4) 0.042(5) 0.017(4) 0.003(4) 0.007(3) 0.012(4)
C45 0.034(4) 0.061(5) 0.027(4) 0.003(3) 0.004(3) 0.014(4)
C46 0.022(3) 0.036(3) 0.024(3) 0.008(3) 0.007(3) 0.005(3)
C47 0.020(3) 0.032(3) 0.027(3) 0.010(2) 0.006(2) 0.003(2)
C48 0.018(3) 0.026(3) 0.033(3) 0.013(2) 0.008(2) 0.004(2)
C49 0.023(3) 0.029(3) 0.031(3) 0.014(2) 0.006(2) 0.004(2)
C52 0.021(3) 0.037(3) 0.039(4) 0.011(3) 0.008(3) 0.006(3)
C51 0.017(3) 0.038(4) 0.035(4) 0.007(3) 0.005(3) 0.009(3)
C50 0.019(3) 0.034(3) 0.032(3) 0.009(3) 0.003(2) -0.002(2)
C53 0.017(3) 0.040(4) 0.051(4) 0.010(3) 0.008(3) 0.008(3)
C54 0.032(3) 0.029(3) 0.041(4) 0.010(3) 0.015(3) 0.009(3)
C56 0.034(4) 0.039(4) 0.054(4) 0.002(3) 0.016(3) 0.008(3)
C55 0.021(3) 0.032(3) 0.038(4) 0.006(3) 0.007(3) 0.001(2)
C57 0.017(4) 0.050(6) 0.031(5) 0.019(4) 0.006(3) 0.001(3)
C58 0.030(4) 0.066(5) 0.037(4) 0.025(3) 0.016(3) 0.001(4)
C59 0.028(3) 0.084(6) 0.040(4) 0.025(4) 0.021(3) 0.012(4)
C60 0.0436(14) 0.085(2) 0.0375(13) 0.0230(13) 0.0178(11) 0.0264(14)
C61 0.0436(14) 0.085(2) 0.0375(13) 0.0230(13) 0.0178(11) 0.0264(14)
C62 0.0436(14) 0.085(2) 0.0375(13) 0.0230(13) 0.0178(11) 0.0264(14)
C63 0.0436(14) 0.085(2) 0.0375(13) 0.0230(13) 0.0178(11) 0.0264(14)
C66 0.0436(14) 0.085(2) 0.0375(13) 0.0230(13) 0.0178(11) 0.0264(14)
C65 0.0436(14) 0.085(2) 0.0375(13) 0.0230(13) 0.0178(11) 0.0264(14)
C64 0.0436(14) 0.085(2) 0.0375(13) 0.0230(13) 0.0178(11) 0.0264(14)
C69 0.0436(14) 0.085(2) 0.0375(13) 0.0230(13) 0.0178(11) 0.0264(14)
C67 0.0436(14) 0.085(2) 0.0375(13) 0.0230(13) 0.0178(11) 0.0264(14)
C68 0.0436(14) 0.085(2) 0.0375(13) 0.0230(13) 0.0178(11) 0.0264(14)
C70 0.034(4) 0.120(9) 0.060(6) 0.046(6) 0.010(4) 0.020(5)
C71 0.024(4) 0.056(4) 0.034(4) 0.008(3) 0.006(3) 0.012(4)
C72 0.0544(15) 0.088(2) 0.0397(13) 0.0183(13) 0.0125(11) -0.0007(14)
C73 0.0544(15) 0.088(2) 0.0397(13) 0.0183(13) 0.0125(11) -0.0007(14)
C74 0.0544(15) 0.088(2) 0.0397(13) 0.0183(13) 0.0125(11) -0.0007(14)
C75 0.0544(15) 0.088(2) 0.0397(13) 0.0183(13) 0.0125(11) -0.0007(14)
C79 0.0544(15) 0.088(2) 0.0397(13) 0.0183(13) 0.0125(11) -0.0007(14)
C78 0.0544(15) 0.088(2) 0.0397(13) 0.0183(13) 0.0125(11) -0.0007(14)
C77 0.0544(15) 0.088(2) 0.0397(13) 0.0183(13) 0.0125(11) -0.0007(14)
C76 0.0544(15) 0.088(2) 0.0397(13) 0.0183(13) 0.0125(11) -0.0007(14)
C80 0.0544(15) 0.088(2) 0.0397(13) 0.0183(13) 0.0125(11) -0.0007(14)
C81 0.0544(15) 0.088(2) 0.0397(13) 0.0183(13) 0.0125(11) -0.0007(14)
C82 0.0544(15) 0.088(2) 0.0397(13) 0.0183(13) 0.0125(11) -0.0007(14)
C83 0.0544(15) 0.088(2) 0.0397(13) 0.0183(13) 0.0125(11) -0.0007(14)
C84 0.087(9) 0.104(10) 0.072(8) 0.008(7) -0.005(6) 0.025(8)
C96 0.0155(10) 0.0309(11) 0.0303(10) 0.0067(8) 0.0062(8) 0.0042(8)
C85 0.0155(10) 0.0309(11) 0.0303(10) 0.0067(8) 0.0062(8) 0.0042(8)
C95 0.0155(10) 0.0309(11) 0.0303(10) 0.0067(8) 0.0062(8) 0.0042(8)
C86 0.0155(10) 0.0309(11) 0.0303(10) 0.0067(8) 0.0062(8) 0.0042(8)
C94 0.0155(10) 0.0309(11) 0.0303(10) 0.0067(8) 0.0062(8) 0.0042(8)
C87 0.0155(10) 0.0309(11) 0.0303(10) 0.0067(8) 0.0062(8) 0.0042(8)
C93 0.0155(10) 0.0309(11) 0.0303(10) 0.0067(8) 0.0062(8) 0.0042(8)
C88 0.0155(10) 0.0309(11) 0.0303(10) 0.0067(8) 0.0062(8) 0.0042(8)
C89 0.0155(10) 0.0309(11) 0.0303(10) 0.0067(8) 0.0062(8) 0.0042(8)
C92 0.0155(10) 0.0309(11) 0.0303(10) 0.0067(8) 0.0062(8) 0.0042(8)
C90 0.0155(10) 0.0309(11) 0.0303(10) 0.0067(8) 0.0062(8) 0.0042(8)
C8D 0.123(11) 0.113(11) 0.062(7) 0.020(7) 0.008(7) 0.034(9)
C91 0.0155(10) 0.0309(11) 0.0303(10) 0.0067(8) 0.0062(8) 0.0042(8)
C97 0.022(4) 0.027(3) 0.045(4) -0.005(3) 0.015(3) 0.003(3)
C98 0.033(4) 0.037(4) 0.046(4) -0.020(3) 0.017(3) -0.003(3)
C99 0.020(3) 0.038(4) 0.048(5) -0.009(3) 0.012(3) -0.006(3)
C100 0.020(3) 0.024(3) 0.035(4) 0.003(3) 0.009(3) 0.003(2)
C9D 0.059(7) 0.098(9) 0.170(14) -0.062(10) 0.011(8) 0.012(6)
C101 0.011(2) 0.019(3) 0.029(4) 0.010(3) 0.007(2) 0.005(2)
C102 0.015(3) 0.017(3) 0.023(3) 0.011(2) 0.007(2) 0.005(2)
C103 0.010(3) 0.029(3) 0.033(4) -0.002(3) 0.005(2) -0.003(2)
C104 0.011(3) 0.028(3) 0.038(4) 0.006(3) 0.011(3) 0.005(2)
C106 0.020(3) 0.023(3) 0.027(3) 0.006(2) 0.015(3) 0.006(2)
C105 0.018(3) 0.017(3) 0.034(4) 0.008(3) 0.008(3) 0.005(2)
C107 0.020(3) 0.033(3) 0.031(4) 0.002(3) 0.013(3) 0.002(3)
C108 0.025(4) 0.042(4) 0.023(4) -0.005(3) 0.015(3) 0.001(3)
O1D 0.061(4) 0.052(4) 0.115(6) 0.018(3) 0.046(4) 0.015(3)
N1D 0.035(3) 0.027(3) 0.076(5) 0.005(3) 0.013(3) 0.008(2)
C1D 0.041(4) 0.037(4) 0.086(6) 0.018(4) 0.025(4) 0.012(3)
O2D 0.056(4) 0.151(7) 0.055(4) -0.004(4) -0.001(3) -0.027(4)
N2D 0.081(7) 0.053(5) 0.052(5) 0.001(4) 0.012(5) -0.003(5)
C4D 0.079(10) 0.063(8) 0.080(11) 0.006(7) 0.029(8) 0.006(7)
C5D 0.079(10) 0.063(8) 0.080(11) 0.006(7) 0.029(8) 0.006(7)
C6D 0.079(10) 0.063(8) 0.080(11) 0.006(7) 0.029(8) 0.006(7)
C4D' 0.092(11) 0.089(9) 0.068(8) -0.013(7) 0.006(7) -0.019(8)
C5D' 0.092(11) 0.089(9) 0.068(8) -0.013(7) 0.006(7) -0.019(8)
C6D' 0.092(11) 0.089(9) 0.068(8) -0.013(7) 0.006(7) -0.019(8)
C2D 0.047(5) 0.043(5) 0.106(8) -0.009(5) 0.023(5) 0.002(4)
O3D 0.060(4) 0.071(5) 0.112(6) -0.007(4) 0.013(4) 0.004(4)
N3D 0.061(6) 0.050(5) 0.126(10) 0.010(6) 0.016(6) 0.008(4)
C3D 0.046(4) 0.053(5) 0.071(6) 0.016(4) 0.024(4) 0.012(4)
C7D 0.061(7) 0.073(7) 0.120(11) -0.040(8) 0.019(7) 0.000(6)
O1W 0.038(3) 0.057(4) 0.121(6) -0.016(4) 0.012(3) -0.002(3)

loop_
_atom_type_symbol
_atom_type_description
_atom_type_scat_dispersion_real
_atom_type_scat_dispersion_imag
_atom_type_scat_source
C C 0.0033 0.0016 'International Tables Vol C Tables 4.2.6.8 and 6.1.1.4'
H H 0.0000 0.0000 'International Tables Vol C Tables 4.2.6.8 and 6.1.1.4'
N N 0.0061 0.0033 'International Tables Vol C Tables 4.2.6.8 and 6.1.1.4'
O O 0.0106 0.0060 'International Tables Vol C Tables 4.2.6.8 and 6.1.1.4'
Eu Eu -0.1578 3.6682 'International Tables Vol C Tables 4.2.6.8 and 6.1.1.4'

loop_
_geom_angle_atom_site_label_1
_geom_angle_atom_site_label_2
_geom_angle_atom_site_label_3
_geom_angle
O1 Eu1 O7 74.69(19)
O1 Eu1 O5 137.3(2)
O7 Eu1 O5 74.4(2)
O1 Eu1 O9 78.6(2)
O7 Eu1 O9 92.1(2)
O5 Eu1 O9 131.0(2)
O1 Eu1 O4 97.31(19)
O7 Eu1 O4 123.9(2)
O5 Eu1 O4 76.8(2)
O9 Eu1 O4 141.7(2)
O1 Eu1 O10 123.3(2)
O7 Eu1 O10 79.51(19)
O5 Eu1 O10 78.4(2)
O9 Eu1 O10 52.7(2)
O4 Eu1 O10 138.4(2)
O1 Eu1 O3 71.9(2)
O7 Eu1 O3 73.66(17)
O5 Eu1 O3 71.7(2)
O9 Eu1 O3 149.7(2)
O4 Eu1 O3 51.85(18)
O10 Eu1 O3 144.0(2)
O1 Eu1 N2 136.6(2)
O7 Eu1 N2 145.6(2)
O5 Eu1 N2 83.0(2)
O9 Eu1 N2 83.4(2)
O4 Eu1 N2 73.7(2)
O10 Eu1 N2 70.7(2)
O3 Eu1 N2 123.3(2)
O1 Eu1 N1 74.0(2)
O7 Eu1 N1 147.8(2)
O5 Eu1 N1 136.0(2)
O9 Eu1 N1 74.8(2)
O4 Eu1 N1 67.6(2)
O10 Eu1 N1 112.4(2)
O3 Eu1 N1 103.0(2)
N2 Eu1 N1 63.2(2)
O1 Eu1 C57 102.8(3)
O7 Eu1 C57 87.7(2)
O5 Eu1 C57 104.6(3)
O9 Eu1 C57 26.6(2)
O4 Eu1 C57 146.3(2)
O10 Eu1 C57 26.3(2)
O3 Eu1 C57 161.3(2)
N2 Eu1 C57 73.1(3)
N1 Eu1 C57 92.2(2)
O1 Eu1 C15 84.9(2)
O7 Eu1 C15 99.1(2)
O5 Eu1 C15 71.8(2)
O9 Eu1 C15 156.9(2)
O4 Eu1 C15 25.5(2)
O10 Eu1 C15 149.2(2)
O3 Eu1 C15 26.4(2)
N2 Eu1 C15 97.9(2)
N1 Eu1 C15 85.2(2)
C57 Eu1 C15 170.9(3)
O1 Eu1 Eu2 68.44(14)
O7 Eu1 Eu2 38.90(14)
O5 Eu1 Eu2 68.96(14)
O9 Eu1 Eu2 125.65(14)
O4 Eu1 Eu2 85.92(13)
O10 Eu1 Eu2 115.11(14)
O3 Eu1 Eu2 34.77(13)
N2 Eu1 Eu2 148.56(16)
N1 Eu1 Eu2 130.27(15)
C57 Eu1 Eu2 126.58(19)
C15 Eu1 Eu2 60.61(19)
C85 N1 C89 117.3(7)
C85 N1 Eu1 123.5(5)
C89 N1 Eu1 119.0(5)
O3 Eu2 O2 76.3(2)
O3 Eu2 O6 74.1(2)
O2 Eu2 O6 138.1(2)
O3 Eu2 O12 75.1(2)
O2 Eu2 O12 73.9(2)
O6 Eu2 O12 124.6(2)
O3 Eu2 O8 122.8(2)
O2 Eu2 O8 76.5(2)
O6 Eu2 O8 95.4(2)
O12 Eu2 O8 140.0(2)
O3 Eu2 O11 92.9(2)
O2 Eu2 O11 126.2(2)
O6 Eu2 O11 84.5(2)
O12 Eu2 O11 52.5(2)
O8 Eu2 O11 143.0(2)
O3 Eu2 O7 72.74(17)
O2 Eu2 O7 71.59(19)
O6 Eu2 O7 71.7(2)
O12 Eu2 O7 137.2(2)
O8 Eu2 O7 51.11(18)
O11 Eu2 O7 154.72(19)
O3 Eu2 N4 141.2(2)
O2 Eu2 N4 78.2(2)
O6 Eu2 N4 141.1(2)
O12 Eu2 N4 69.9(2)
O8 Eu2 N4 78.2(2)
O11 Eu2 N4 79.0(2)
O7 Eu2 N4 125.1(2)
O3 Eu2 N3 151.7(2)
O2 Eu2 N3 131.3(2)
O6 Eu2 N3 79.0(2)
O12 Eu2 N3 114.6(2)
O8 Eu2 N3 68.1(2)
O11 Eu2 N3 75.7(2)
O7 Eu2 N3 107.1(2)
N4 Eu2 N3 62.9(2)
O3 Eu2 C71 86.4(2)
O2 Eu2 C71 99.0(3)
O6 Eu2 C71 108.0(3)
O12 Eu2 C71 25.7(3)
O8 Eu2 C71 147.2(2)
O11 Eu2 C71 27.2(3)
O7 Eu2 C71 158.5(2)
N4 Eu2 C71 69.2(3)
N3 Eu2 C71 93.7(3)
O3 Eu2 C43 97.7(2)
O2 Eu2 C43 71.3(2)
O6 Eu2 C43 83.9(2)
O12 Eu2 C43 145.2(2)
O8 Eu2 C43 25.43(19)
O11 Eu2 C43 161.5(2)
O7 Eu2 C43 25.72(19)
N4 Eu2 C43 101.3(2)
N3 Eu2 C43 88.0(2)
C71 Eu2 C43 168.1(2)
O3 Eu2 Eu1 37.41(15)
O2 Eu2 Eu1 69.48(14)
O6 Eu2 Eu1 68.94(14)
O12 Eu2 Eu1 107.94(15)
O8 Eu2 Eu1 85.84(13)
O11 Eu2 Eu1 127.48(15)
O7 Eu2 Eu1 35.33(12)
N4 Eu2 Eu1 146.53(16)
N3 Eu2 Eu1 136.33(15)
C71 Eu2 Eu1 123.6(2)
C43 Eu2 Eu1 60.51(15)
C96 N2 C90 118.3(7)
C96 N2 Eu1 120.5(5)
C90 N2 Eu1 121.1(5)
C1 O1 Eu1 138.7(6)
C1 O2 Eu2 135.5(5)
C15 O3 Eu2 155.0(6)
C15 O3 Eu1 92.4(5)
Eu2 O3 Eu1 107.8(2)
C15 O4 Eu1 94.2(5)
C29 O5 Eu1 137.6(6)
C29 O6 Eu2 137.6(6)
C43 O7 Eu1 156.6(6)
C43 O7 Eu2 92.6(5)
Eu1 O7 Eu2 105.8(2)
C43 O8 Eu2 97.1(5)
C57 O9 Eu1 93.9(6)
C57 O10 Eu1 91.0(5)
C71 O11 Eu2 89.6(6)
C71 O12 Eu2 93.5(6)
C12 O13 C14 116.7(6)
C26 O14 C28 116.2(6)
C40 O15 C42 116.7(7)
C54 O16 C56 116.3(5)
C68 O17 C70 117.0(7)
C82 O18 C84 120.6(8)
C97 N3 C101 117.3(7)
C97 N3 Eu2 122.5(5)
C101 N3 Eu2 119.9(5)
C108 N4 C102 118.6(7)
C108 N4 Eu2 121.1(5)
C102 N4 Eu2 120.1(5)
O2 C1 O1 125.7(8)
O2 C1 C2 118.7(7)
O1 C1 C2 115.6(7)
C4 C2 C1 108.7(7)
C4 C2 C3 113.5(6)
C1 C2 C3 111.5(6)
C4 C2 H2 107.7
C1 C2 H2 107.7
C3 C2 H2 107.7
C2 C3 H3A 109.5
C2 C3 H3B 109.5
H3A C3 H3B 109.5
C2 C3 H3C 109.5
H3A C3 H3C 109.5
H3B C3 H3C 109.5
C5 C4 C9 118.3(7)
C5 C4 C2 121.3(8)
C9 C4 C2 120.5(6)
C4 C5 C6 122.3(8)
C4 C5 H5 118.9
C6 C5 H5 118.9
C10 C6 C7 120.4(7)
C10 C6 C5 122.4(8)
C7 C6 C5 117.2(6)
C8 C7 C6 119.9(6)
C8 C7 C13 121.4(7)
C6 C7 C13 118.8(6)
C9 C8 C7 120.6(7)
C9 C8 H8 119.7
C7 C8 H8 119.7
C8 C9 C4 121.6(6)
C8 C9 H9 119.2
C4 C9 H9 119.2
C11 C10 C6 119.4(8)
C11 C10 H10 120.3
C6 C10 H10 120.3
C10 C11 C12 121.2(7)
C10 C11 H11 119.4
C12 C11 H11 119.4
C13 C12 O13 124.2(8)
C13 C12 C11 122.2(7)
O13 C12 C11 113.6(7)
C12 C13 C7 118.0(8)
C12 C13 H13 121.0
C7 C13 H13 121.0
O13 C14 H14A 109.5
O13 C14 H14B 109.5
H14A C14 H14B 109.5
O13 C14 H14C 109.5
H14A C14 H14C 109.5
H14B C14 H14C 109.5
O4 C15 O3 121.5(8)
O4 C15 C16 120.5(8)
O3 C15 C16 118.0(8)
O4 C15 Eu1 60.3(5)
O3 C15 Eu1 61.2(5)
C16 C15 Eu1 175.1(6)
C18 C16 C15 111.6(7)
C18 C16 C17 114.8(7)
C15 C16 C17 106.8(7)
C18 C16 H16 107.8
C15 C16 H16 107.8
C17 C16 H16 107.8
C16 C17 H17A 109.5
C16 C17 H17B 109.5
H17A C17 H17B 109.5
C16 C17 H17C 109.5
H17A C17 H17C 109.5
H17B C17 H17C 109.5
C19 C18 C23 118.2(6)
C19 C18 C16 123.4(7)
C23 C18 C16 118.4(7)
C18 C19 C20 121.3(6)
C18 C19 H19 119.3
C20 C19 H19 119.3
C21 C20 C19 119.8(5)
C21 C20 C24 117.9(6)
C19 C20 C24 122.3(6)
C20 C21 C22 117.5(6)
C20 C21 C27 121.1(6)
C22 C21 C27 121.4(7)
C25 C24 C20 120.4(7)
C25 C24 H24 119.8
C20 C24 H24 119.8
C22 C23 C18 121.9(6)
C22 C23 H23 119.1
C18 C23 H23 119.1
C23 C22 C21 121.3(7)
C23 C22 H22 119.3
C21 C22 H22 119.3
C24 C25 C26 121.0(7)
C24 C25 H25 119.5
C26 C25 H25 119.5
C27 C26 O14 124.5(7)
C27 C26 C25 120.7(6)
O14 C26 C25 114.8(6)
O14 C28 H28A 109.5
O14 C28 H28B 109.5
H28A C28 H28B 109.5
O14 C28 H28C 109.5
H28A C28 H28C 109.5
H28B C28 H28C 109.5
C26 C27 C21 118.9(7)
C26 C27 H27 120.6
C21 C27 H27 120.6
O6 C29 O5 126.5(9)
O6 C29 C30 117.4(8)
O5 C29 C30 116.1(8)
C32 C30 C31 114.1(7)
C32 C30 C29 109.9(7)
C31 C30 C29 109.1(7)
C32 C30 H30 107.8
C31 C30 H30 107.8
C29 C30 H30 107.8
C30 C31 H31A 109.5
C30 C31 H31B 109.5
H31A C31 H31B 109.5
C30 C31 H31C 109.5
H31A C31 H31C 109.5
H31B C31 H31C 109.5
C33 C32 C37 118.7(7)
C33 C32 C30 124.6(7)
C37 C32 C30 116.7(7)
C32 C33 C34 122.9(7)
C32 C33 H33 118.6
C34 C33 H33 118.6
C33 C34 C35 119.0(6)
C33 C34 C38 123.1(6)
C35 C34 C38 117.9(6)
C36 C35 C34 118.9(7)
C36 C35 C41 120.7(7)
C34 C35 C41 120.4(6)
C39 C38 C34 121.6(7)
C39 C38 H38 119.2
C34 C38 H38 119.2
C32 C37 C36 120.4(7)
C32 C37 H37 119.8
C36 C37 H37 119.8
C35 C36 C37 119.9(8)
C35 C36 H36 120.1
C37 C36 H36 120.1
C38 C39 C40 120.4(6)
C38 C39 H39 119.8
C40 C39 H39 119.8
O15 C40 C41 124.4(7)
O15 C40 C39 114.8(6)
C41 C40 C39 120.8(6)
O8 C43 O7 119.1(8)
O8 C43 C44 120.8(7)
O7 C43 C44 120.1(8)
O8 C43 Eu2 57.5(4)
O7 C43 Eu2 61.7(5)
C44 C43 Eu2 175.7(6)
O15 C42 H11A 109.5
O15 C42 H11B 109.5
H11A C42 H11B 109.5
O15 C42 H11C 109.5
H11A C42 H11C 109.5
H11B C42 H11C 109.5
C40 C41 C35 118.9(7)
C40 C41 H41 120.5
C35 C41 H41 120.5
C46 C44 C43 107.9(6)
C46 C44 C45 115.2(7)
C43 C44 C45 108.6(7)
C46 C44 H44 108.3
C43 C44 H44 108.3
C45 C44 H44 108.3
C44 C45 H45A 109.5
C44 C45 H45B 109.5
H45A C45 H45B 109.5
C44 C45 H45C 109.5
H45A C45 H45C 109.5
H45B C45 H45C 109.5
C47 C46 C51 118.2(6)
C47 C46 C44 124.0(6)
C51 C46 C44 117.6(6)
C46 C47 C48 121.6(6)
C46 C47 H47 119.2
C48 C47 H47 119.2
C49 C48 C47 119.6(5)
C49 C48 C52 118.0(5)
C47 C48 C52 122.4(6)
C48 C49 C55 120.4(5)
C48 C49 C50 118.0(5)
C55 C49 C50 121.6(6)
C53 C52 C48 120.9(6)
C53 C52 H52 119.5
C48 C52 H52 119.5
C50 C51 C46 121.5(5)
C50 C51 H51 119.2
C46 C51 H51 119.2
C51 C50 C49 120.8(6)
C51 C50 H50 119.6
C49 C50 H50 119.6
C52 C53 C54 120.3(6)
C52 C53 H53 119.9
C54 C53 H53 119.9
C55 C54 O16 124.7(6)
C55 C54 C53 121.0(6)
O16 C54 C53 114.4(5)
O16 C56 H56A 109.5
O16 C56 H56B 109.5
H56A C56 H56B 109.5
O16 C56 H56C 109.5
H56A C56 H56C 109.5
H56B C56 H56C 109.5
C54 C55 C49 119.3(6)
C54 C55 H55 120.4
C49 C55 H55 120.4
O10 C57 O9 121.3(8)
O10 C57 C58 119.6(9)
O9 C57 C58 118.9(9)
O10 C57 Eu1 62.7(5)
O9 C57 Eu1 59.5(5)
C58 C57 Eu1 167.3(6)
C60 C58 C59 114.9(6)
C60 C58 C57 107.7(6)
C59 C58 C57 110.1(7)
C60 C58 H58 108.0
C59 C58 H58 108.0
C57 C58 H58 108.0
C58 C59 H59A 109.5
C58 C59 H59B 109.5
H59A C59 H59B 109.5
C58 C59 H59C 109.5
H59A C59 H59C 109.5
H59B C59 H59C 109.5
C61 C60 C65 119.4(8)
C61 C60 C58 123.3(7)
C65 C60 C58 117.2(7)
C60 C61 C62 120.7(7)
C60 C61 H61 119.7
C62 C61 H61 119.7
C63 C62 C66 118.8(7)
C63 C62 C61 119.2(7)
C66 C62 C61 122.0(7)
C64 C63 C62 117.7(7)
C64 C63 C69 122.3(7)
C62 C63 C69 120.0(8)
C67 C66 C62 121.3(7)
C67 C66 H66 119.3
C62 C66 H66 119.3
C64 C65 C60 120.7(8)
C64 C65 H65 119.6
C60 C65 H65 119.6
C65 C64 C63 122.2(7)
C65 C64 H64 118.9
C63 C64 H64 118.9
C68 C69 C63 119.1(7)
C68 C69 H69 120.4
C63 C69 H69 120.4
C66 C67 C68 119.4(8)
C66 C67 H67 120.3
C68 C67 H67 120.3
O17 C68 C69 125.2(7)
O17 C68 C67 113.6(7)
C69 C68 C67 121.3(7)
O17 C70 H70A 109.5
O17 C70 H70B 109.5
H70A C70 H70B 109.5
O17 C70 H70C 109.5
H70A C70 H70C 109.5
H70B C70 H70C 109.5
O12 C71 O11 122.4(10)
O12 C71 C72 116.9(9)
O11 C71 C72 120.7(10)
O12 C71 Eu2 60.8(6)
O11 C71 Eu2 63.2(5)
C72 C71 Eu2 165.8(7)
C73 C72 C74 113.5(8)
C73 C72 C71 112.3(8)
C74 C72 C71 110.1(8)
C73 C72 H72 106.8
C74 C72 H72 106.8
C71 C72 H72 106.8
C72 C73 H73A 109.5
C72 C73 H73B 109.5
H73A C73 H73B 109.5
C72 C73 H73C 109.5
H73A C73 H73C 109.5
H73B C73 H73C 109.5
C75 C74 C79 118.8(9)
C75 C74 C72 122.0(9)
C79 C74 C72 119.1(9)
C74 C75 C76 121.7(9)
C74 C75 H75 119.2
C76 C75 H75 119.2
C78 C79 C74 120.8(9)
C78 C79 H76 119.6
C74 C79 H76 119.6
C79 C78 C77 120.7(9)
C79 C78 H77 119.6
C77 C78 H77 119.6
C76 C77 C83 120.0
C76 C77 C78 118.8(5)
C83 C77 C78 121.2(5)
C80 C76 C77 120.0
C80 C76 C75 120.9(5)
C77 C76 C75 119.0(5)
C76 C80 C81 120.0
C76 C80 H80 120.0
C81 C80 H80 120.0
C82 C81 C80 120.0
C82 C81 H81 120.0
C80 C81 H81 120.0
O18 C82 C81 116.1(5)
O18 C82 C83 123.8(5)
C81 C82 C83 120.0
C82 C83 C77 120.0
C82 C83 H83 120.0
C77 C83 H83 120.0
O18 C84 H84A 109.5
O18 C84 H84B 109.5
H84A C84 H84B 109.5
O18 C84 H84C 109.5
H84A C84 H84C 109.5
H84B C84 H84C 109.5
N2 C96 C95 123.4(7)
N2 C96 H96 118.3
C95 C96 H96 118.3
N1 C85 C86 124.5(7)
N1 C85 H85 117.8
C86 C85 H85 117.8
C94 C95 C96 118.0(7)
C94 C95 H95 121.0
C96 C95 H95 121.0
C87 C86 C85 118.0(7)
C87 C86 H86 121.0
C85 C86 H86 121.0
C95 C94 C93 120.5(7)
C95 C94 H94 119.7
C93 C94 H94 119.7
C86 C87 C88 119.3(7)
C86 C87 H87 120.4
C88 C87 H87 120.4
C94 C93 C90 117.8(7)
C94 C93 C92 123.7(7)
C90 C93 C92 118.5(7)
C87 C88 C89 118.4(7)
C87 C88 C91 121.8(7)
C89 C88 C91 119.8(7)
N1 C89 C88 122.5(7)
N1 C89 C90 118.7(7)
C88 C89 C90 118.7(7)
C91 C92 C93 121.6(7)
C91 C92 H92 119.2
C93 C92 H92 119.2
N2 C90 C93 122.0(7)
N2 C90 C89 117.9(7)
C93 C90 C89 120.1(7)
N3D C8D H8DA 109.5
N3D C8D H8DB 109.5
H8DA C8D H8DB 109.5
N3D C8D H8DC 109.5
H8DA C8D H8DC 109.5
H8DB C8D H8DC 109.5
C92 C91 C88 121.2(7)
C92 C91 H91 119.4
C88 C91 H91 119.4
N3 C97 C98 123.1(6)
N3 C97 H97 118.4
C98 C97 H97 118.4
C99 C98 C97 118.9(6)
C99 C98 H98 120.6
C97 C98 H98 120.6
C98 C99 C100 119.5(6)
C98 C99 H99 120.2
C100 C99 H99 120.2
C99 C100 C101 118.5(5)
C99 C100 C103 122.1(6)
C101 C100 C103 119.5(5)
N3D C9D H9DA 109.5
N3D C9D H9DB 109.5
H9DA C9D H9DB 109.5
N3D C9D H9DC 109.5
H9DA C9D H9DC 109.5
H9DB C9D H9DC 109.5
N3 C101 C100 122.6(6)
N3 C101 C102 118.0(6)
C100 C101 C102 119.3(5)
N4 C102 C105 121.4(6)
N4 C102 C101 118.5(6)
C105 C102 C101 120.0(6)
C104 C103 C100 120.9(5)
C104 C103 H103 119.5
C100 C103 H103 119.5
C103 C104 C105 121.1(5)
C103 C104 H104 119.5
C105 C104 H104 119.5
C107 C106 C105 120.4(6)
C107 C106 H106 119.8
C105 C106 H106 119.8
C106 C105 C102 117.6(5)
C106 C105 C104 123.2(6)
C102 C105 C104 119.2(5)
C106 C107 C108 118.4(6)
C106 C107 H107 120.8
C108 C107 H107 120.8
N4 C108 C107 123.5(6)
N4 C108 H108 118.3
C107 C108 H108 118.3
C1D N1D C3D 121.5(7)
C1D N1D C2D 123.0(7)
C3D N1D C2D 115.5(7)
O1D C1D N1D 122.5(8)
O1D C1D H1D 118.8
N1D C1D H1D 118.8
C6D' N2D C4D' 118.7(16)
C6D' N2D C5D' 130.2(15)
C4D' N2D C5D' 111.0(15)
C4D N2D C5D 119.2(6)
C4D N2D C6D 119.2(6)
C5D N2D C6D 121.5(12)
O2D C4D N2D 121.8(8)
O2D C4D H4D 119.1
N2D C4D H4D 119.1
N2D C5D H5DA 109.5
N2D C5D H5DB 109.5
H5DA C5D H5DB 109.5
N2D C5D H5DC 109.5
H5DA C5D H5DC 109.5
H5DB C5D H5DC 109.5
N2D C6D H6DA 109.5
N2D C6D H6DB 109.5
H6DA C6D H6DB 109.5
N2D C6D H6DC 109.5
H6DA C6D H6DC 109.5
H6DB C6D H6DC 109.5
O2D C4D' N2D 123(2)
O2D C4D' H4D' 118.6
N2D C4D' H4D' 118.6
N2D C5D' H5DD 109.5
N2D C5D' H5DE 109.5
H5DD C5D' H5DE 109.5
N2D C5D' H5DF 109.5
H5DD C5D' H5DF 109.5
H5DE C5D' H5DF 109.5
N2D C6D' H6DD 109.5
N2D C6D' H6DE 109.5
H6DD C6D' H6DE 109.5
N2D C6D' H6DF 109.5
H6DD C6D' H6DF 109.5
H6DE C6D' H6DF 109.5
N1D C2D H2DA 109.5
N1D C2D H2DB 109.5
H2DA C2D H2DB 109.5
N1D C2D H2DC 109.5
H2DA C2D H2DC 109.5
H2DB C2D H2DC 109.5
C7D N3D C8D 122.1(9)
C7D N3D C9D 121.2(10)
C8D N3D C9D 116.5(10)
N1D C3D H3DA 109.5
N1D C3D H3DB 109.5
H3DA C3D H3DB 109.5
N1D C3D H3DC 109.5
H3DA C3D H3DC 109.5
H3DB C3D H3DC 109.5
O3D C7D N3D 125.0(12)
O3D C7D H7D 117.5
N3D C7D H7D 117.5
H1W O1W H2W 98(2)

loop_
_geom_bond_atom_site_label_1
_geom_bond_atom_site_label_2
_geom_bond_distance
Eu1 O1 2.361(6)
Eu1 O7 2.373(5)
Eu1 O5 2.389(6)
Eu1 O9 2.439(7)
Eu1 O4 2.503(6)
Eu1 O10 2.511(6)
Eu1 O3 2.520(6)
Eu1 N2 2.577(7)
Eu1 N1 2.638(7)
Eu1 C57 2.825(9)
Eu1 C15 2.873(9)
Eu1 Eu2 3.9494(3)
N1 C85 1.314(10)
N1 C89 1.360(10)
Eu2 O3 2.366(6)
Eu2 O2 2.374(6)
Eu2 O6 2.394(6)
Eu2 O12 2.456(7)
Eu2 O8 2.484(6)
Eu2 O11 2.507(7)
Eu2 O7 2.577(6)
Eu2 N4 2.606(7)
Eu2 N3 2.613(7)
Eu2 C71 2.808(11)
Eu2 C43 2.923(9)
N2 C96 1.312(11)
N2 C90 1.372(11)
O1 C1 1.276(10)
O2 C1 1.264(10)
O3 C15 1.279(11)
O4 C15 1.239(10)
O5 C29 1.255(10)
O6 C29 1.248(11)
O7 C43 1.269(10)
O8 C43 1.265(10)
O9 C57 1.270(11)
O10 C57 1.251(10)
O11 C71 1.282(12)
O12 C71 1.222(12)
O13 C12 1.373(8)
O13 C14 1.457(12)
O14 C26 1.379(8)
O14 C28 1.420(10)
O15 C40 1.372(9)
O15 C42 1.416(12)
O16 C54 1.372(8)
O16 C56 1.424(8)
O17 C68 1.361(10)
O17 C70 1.431(11)
O18 C82 1.383(7)
O18 C84 1.401(14)
N3 C97 1.329(9)
N3 C101 1.361(9)
N4 C108 1.329(10)
N4 C102 1.357(9)
C1 C2 1.521(11)
C2 C4 1.512(11)
C2 C3 1.537(9)
C2 H2 1.0000
C3 H3A 0.9800
C3 H3B 0.9800
C3 H3C 0.9800
C4 C5 1.367(9)
C4 C9 1.434(11)
C5 C6 1.457(10)
C5 H5 0.9500
C6 C10 1.385(10)
C6 C7 1.427(11)
C7 C8 1.418(9)
C7 C13 1.441(10)
C8 C9 1.368(9)
C8 H8 0.9500
C9 H9 0.9500
C10 C11 1.376(11)
C10 H10 0.9500
C11 C12 1.381(12)
C11 H11 0.9500
C12 C13 1.368(10)
C13 H13 0.9500
C14 H14A 0.9800
C14 H14B 0.9800
C14 H14C 0.9800
C15 C16 1.524(13)
C16 C18 1.519(11)
C16 C17 1.526(12)
C16 H16 1.0000
C17 H17A 0.9800
C17 H17B 0.9800
C17 H17C 0.9800
C18 C19 1.363(9)
C18 C23 1.391(10)
C19 C20 1.415(8)
C19 H19 0.9500
C20 C21 1.397(9)
C20 C24 1.422(9)
C21 C22 1.410(9)
C21 C27 1.423(10)
C24 C25 1.370(10)
C24 H24 0.9500
C23 C22 1.351(10)
C23 H23 0.9500
C22 H22 0.9500
C25 C26 1.391(11)
C25 H25 0.9500
C26 C27 1.372(10)
C28 H28A 0.9800
C28 H28B 0.9800
C28 H28C 0.9800
C27 H27 0.9500
C29 C30 1.562(12)
C30 C32 1.509(11)
C30 C31 1.516(11)
C30 H30 1.0000
C31 H31A 0.9800
C31 H31B 0.9800
C31 H31C 0.9800
C32 C33 1.354(9)
C32 C37 1.402(10)
C33 C34 1.402(9)
C33 H33 0.9500
C34 C35 1.408(10)
C34 C38 1.419(9)
C35 C36 1.404(10)
C35 C41 1.431(10)
C38 C39 1.361(9)
C38 H38 0.9500
C37 C36 1.410(11)
C37 H37 0.9500
C36 H36 0.9500
C39 C40 1.401(10)
C39 H39 0.9500
C40 C41 1.383(10)
C43 C44 1.504(13)
C42 H11A 0.9800
C42 H11B 0.9800
C42 H11C 0.9800
C41 H41 0.9500
C44 C46 1.503(11)
C44 C45 1.536(11)
C44 H44 1.0000
C45 H45A 0.9800
C45 H45B 0.9800
C45 H45C 0.9800
C46 C47 1.371(8)
C46 C51 1.424(9)
C47 C48 1.415(8)
C47 H47 0.9500
C48 C49 1.414(9)
C48 C52 1.415(8)
C49 C55 1.420(9)
C49 C50 1.425(8)
C52 C53 1.366(9)
C52 H52 0.9500
C51 C50 1.358(9)
C51 H51 0.9500
C50 H50 0.9500
C53 C54 1.406(9)
C53 H53 0.9500
C54 C55 1.362(8)
C56 H56A 0.9800
C56 H56B 0.9800
C56 H56C 0.9800
C55 H55 0.9500
C57 C58 1.529(11)
C58 C60 1.527(10)
C58 C59 1.527(10)
C58 H58 1.0000
C59 H59A 0.9800
C59 H59B 0.9800
C59 H59C 0.9800
C60 C61 1.349(11)
C60 C65 1.409(11)
C61 C62 1.446(11)
C61 H61 0.9500
C62 C63 1.407(10)
C62 C66 1.409(11)
C63 C64 1.404(11)
C63 C69 1.426(11)
C66 C67 1.367(11)
C66 H66 0.9500
C65 C64 1.353(11)
C65 H65 0.9500
C64 H64 0.9500
C69 C68 1.367(11)
C69 H69 0.9500
C67 C68 1.419(10)
C67 H67 0.9500
C70 H70A 0.9800
C70 H70B 0.9800
C70 H70C 0.9800
C71 C72 1.554(14)
C72 C73 1.467(13)
C72 C74 1.534(13)
C72 H72 1.0000
C73 H73A 0.9800
C73 H73B 0.9800
C73 H73C 0.9800
C74 C75 1.341(13)
C74 C79 1.413(13)
C75 C76 1.449(9)
C75 H75 0.9500
C79 C78 1.390(12)
C79 H76 0.9500
C78 C77 1.402(10)
C78 H77 0.9500
C77 C76 1.3900
C77 C83 1.3900
C76 C80 1.3900
C80 C81 1.3900
C80 H80 0.9500
C81 C82 1.3900
C81 H81 0.9500
C82 C83 1.3900
C83 H83 0.9500
C84 H84A 0.9800
C84 H84B 0.9800
C84 H84C 0.9800
C96 C95 1.430(11)
C96 H96 0.9500
C85 C86 1.406(10)
C85 H85 0.9500
C95 C94 1.365(9)
C95 H95 0.9500
C86 C87 1.381(9)
C86 H86 0.9500
C94 C93 1.396(10)
C94 H94 0.9500
C87 C88 1.390(10)
C87 H87 0.9500
C93 C90 1.416(11)
C93 C92 1.433(10)
C88 C89 1.407(11)
C88 C91 1.431(9)
C89 C90 1.439(11)
C92 C91 1.335(10)
C92 H92 0.9500
C8D N3D 1.4693(15)
C8D H8DA 0.9800
C8D H8DB 0.9800
C8D H8DC 0.9800
C91 H91 0.9500
C97 C98 1.412(10)
C97 H97 0.9500
C98 C99 1.366(9)
C98 H98 0.9500
C99 C100 1.382(9)
C99 H99 0.9500
C100 C101 1.406(9)
C100 C103 1.452(8)
C9D N3D 1.4695(15)
C9D H9DA 0.9800
C9D H9DB 0.9800
C9D H9DC 0.9800
C101 C102 1.436(8)
C102 C105 1.417(9)
C103 C104 1.346(8)
C103 H103 0.9500
C104 C105 1.438(8)
C104 H104 0.9500
C106 C107 1.360(9)
C106 C105 1.402(8)
C106 H106 0.9500
C107 C108 1.394(9)
C107 H107 0.9500
C108 H108 0.9500
O1D C1D 1.257(10)
N1D C1D 1.319(9)
N1D C3D 1.432(10)
N1D C2D 1.438(10)
C1D H1D 0.9500
O2D C4D' 1.22(2)
O2D C4D 1.2603(15)
N2D C6D' 1.34(2)
N2D C4D 1.360(9)
N2D C4D' 1.39(2)
N2D C5D' 1.45(3)
N2D C5D 1.4691(15)
N2D C6D 1.4696(15)
C4D H4D 0.9500
C5D H5DA 0.9800
C5D H5DB 0.9800
C5D H5DC 0.9800
C6D H6DA 0.9800
C6D H6DB 0.9800
C6D H6DC 0.9800
C4D' H4D' 0.9500
C5D' H5DD 0.9800
C5D' H5DE 0.9800
C5D' H5DF 0.9800
C6D' H6DD 0.9800
C6D' H6DE 0.9800
C6D' H6DF 0.9800
C2D H2DA 0.9800
C2D H2DB 0.9800
C2D H2DC 0.9800
O3D C7D 1.227(13)
N3D C7D 1.337(14)
C3D H3DA 0.9800
C3D H3DB 0.9800
C3D H3DC 0.9800
C7D H7D 0.9500
O1W H1W 0.899(15)
O1W H2W 0.898(14)
